data_2105081
loop_
_publ_author_name
'Mocilac, Pavle'
'Donnelly, Katie'
'Gallagher, John F.'

_publ_section_title
;
 Structural systematics and conformational analyses of a 3 \\times 3
 isomer grid of fluoro-<i>N</i>-(pyridyl)benzamides: physicochemical
 correlations, polymorphism and isomorphous relationships
;
_journal_coeditor_code GP5047
_journal_issue 2
_journal_name_full 'Acta Crystallographica Section B'
_journal_page_first 189
_journal_page_last 203
_journal_paper_doi 10.1107/S0108768112006799
_journal_volume 68
_journal_year 2012
_chemical_formula_moiety 'C12 H9 F N2 O'
_chemical_formula_sum 'C12 H9 F N2 O'
_chemical_formula_weight 216.21
_chemical_name_common Fom_F
_chemical_name_systematic 2-Fluoro-N-(pyridin-3-yl)benzamide
_space_group_IT_number 14
_symmetry_cell_setting monoclinic
_symmetry_space_group_name_Hall '-P 2yn'
_symmetry_space_group_name_H-M 'P 1 21/n 1'
_atom_sites_solution_hydrogens geom
_atom_sites_solution_primary direct
_atom_sites_solution_secondary difmap
_audit_creation_method SHELXL-97
_cell_angle_alpha 90.00
_cell_angle_beta 92.150(4)
_cell_angle_gamma 90.00
_cell_formula_units_Z 4
_cell_length_a 5.4788(2)
_cell_length_b 8.8223(4)
_cell_length_c 20.4414(7)
_cell_measurement_reflns_used 1933
_cell_measurement_temperature 294.0(10)
_cell_measurement_theta_max 27.5
_cell_measurement_theta_min 2.55
_cell_volume 987.35(7)
_computing_cell_refinement
;
CrysAlisPro, Oxford Diffraction Ltd.,
Version 1.171.33.55 (release 05-01-2010 CrysAlis171 .NET)
(compiled Jan  5 2010,16:28:46)
;
_computing_data_collection
;
CrysAlisPro, Oxford Diffraction Ltd.,
Version 1.171.33.55 (release 05-01-2010 CrysAlis171 .NET)
(compiled Jan  5 2010,16:28:46)
;
_computing_data_reduction
;
CrysAlisPro, Oxford Diffraction Ltd.,
Version 1.171.33.55 (release 05-01-2010 CrysAlis171 .NET)
(compiled Jan  5 2010,16:28:46)
;
_computing_molecular_graphics 'PLATON (Spek, 2009)'
_computing_publication_material SHELXL97
_computing_structure_refinement 'SHELXL97 (Sheldrick, 2008) and SORTX (McArdle, 1995)'
_computing_structure_solution 'SHELXS97 (Sheldrick, 2008)'
_diffrn_ambient_temperature 294.0(10)
_diffrn_measured_fraction_theta_full 0.999
_diffrn_measured_fraction_theta_max 0.936
_diffrn_measurement_device 'Xcalibur, Sapphire3, Gemini Ultra'
_diffrn_measurement_method '\w scans'
_diffrn_radiation_monochromator graphite
_diffrn_radiation_source 'Enhance (Mo) X-ray Source'
_diffrn_radiation_type MoK\a
_diffrn_radiation_wavelength 0.71073
_diffrn_reflns_av_R_equivalents 0.0266
_diffrn_reflns_av_sigmaI/netI 0.0286
_diffrn_reflns_limit_h_max 6
_diffrn_reflns_limit_h_min -7
_diffrn_reflns_limit_k_max 11
_diffrn_reflns_limit_k_min -11
_diffrn_reflns_limit_l_max 25
_diffrn_reflns_limit_l_min -25
_diffrn_reflns_number 7439
_diffrn_reflns_theta_full 26.00
_diffrn_reflns_theta_max 27.75
_diffrn_reflns_theta_min 2.51
_diffrn_standards_decay_% 1
_diffrn_standards_interval_time 60
_diffrn_standards_number 7692
_exptl_absorpt_coefficient_mu 0.108
_exptl_absorpt_correction_T_max 0.9871
_exptl_absorpt_correction_T_min 0.9489
_exptl_absorpt_correction_type analytical
_exptl_absorpt_process_details '(ABSFAC, Clark and Reid, 1998)'
_exptl_crystal_colour colourless
_exptl_crystal_density_diffrn 1.455
_exptl_crystal_density_method 'not measured'
_exptl_crystal_description block
_exptl_crystal_F_000 448
_exptl_crystal_size_max 0.49
_exptl_crystal_size_mid 0.25
_exptl_crystal_size_min 0.12
_refine_diff_density_max 0.142
_refine_diff_density_min -0.179
_refine_ls_extinction_method none
_refine_ls_goodness_of_fit_ref 1.046
_refine_ls_hydrogen_treatment mixed
_refine_ls_matrix_type full
_refine_ls_number_parameters 149
_refine_ls_number_reflns 2178
_refine_ls_number_restraints 0
_refine_ls_restrained_S_all 1.046
_refine_ls_R_factor_all 0.0630
_refine_ls_R_factor_gt 0.0437
_refine_ls_shift/su_max 0.000
_refine_ls_shift/su_mean 0.000
_refine_ls_structure_factor_coef Fsqd
_refine_ls_weighting_details 'w=1/[\s^2^(Fo^2^)+(0.0574P)^2^+0.0509P] where P=(Fo^2^+2Fc^2^)/3'
_refine_ls_weighting_scheme calc
_refine_ls_wR_factor_gt 0.1095
_refine_ls_wR_factor_ref 0.1217
_reflns_number_gt 1599
_reflns_number_total 2178
_reflns_threshold_expression I>2\s(I)
_cod_data_source_file gp5047.cif
_cod_data_source_block Fom_F-11-061
_cod_depositor_comments
;
The following automatic conversions were performed:

'_symmetry_cell_setting' value 'Monoclinic' changed to 'monoclinic'
according to /home/saulius/struct/CIF-dictionaries/cif_core.dic
dictionary named 'cif_core.dic' version 2.4.2 from
2011-04-26.

'_exptl_absorpt_correction_type' value 'Analytical'
changed to 'analytical' according to
/home/saulius/struct/CIF-dictionaries/cif_core.dic dictionary named
'cif_core.dic' version 2.4.2 from 2011-04-26.

Automatic conversion script
Id: cif_fix_values 1715 2011-07-08 13:25:40Z adriana 
;
_cod_original_sg_symbol_H-M 'P 21/n'
_cod_database_code 2105081
_cod_database_fobs_code 2105081

loop_
_symmetry_equiv_pos_as_xyz
'x, y, z'
'-x+1/2, y+1/2, -z+1/2'
'-x, -y, -z'
'x-1/2, -y-1/2, z-1/2'

loop_
_atom_site_type_symbol
_atom_site_label
_atom_site_fract_x
_atom_site_fract_y
_atom_site_fract_z
_atom_site_U_iso_or_equiv
_atom_site_adp_type
_atom_site_calc_flag
_atom_site_refinement_flags
_atom_site_occupancy
_atom_site_symmetry_multiplicity
F F12 0.30000(17) 0.14212(11) 0.03176(4) 0.0653(3) Uani d . 1 1
O O1 -0.32635(19) 0.19644(13) -0.08572(5) 0.0603(3) Uani d . 1 1
C C1 -0.1209(3) 0.19535(16) -0.06046(7) 0.0463(4) Uani d . 1 1
N N1 0.0737(3) 0.13310(14) -0.08955(7) 0.0503(4) Uani d . 1 1
H H1 0.208(3) 0.1374(18) -0.0676(8) 0.058(5) Uiso d . 1 1
C C11 -0.0713(3) 0.26922(15) 0.00498(7) 0.0427(3) Uani d . 1 1
C C12 0.1275(3) 0.24621(17) 0.04718(7) 0.0472(4) Uani d . 1 1
C C13 0.1620(3) 0.32263(19) 0.10533(8) 0.0548(4) Uani d . 1 1
H H13 0.2996 0.3042 0.1322 0.066 Uiso calc R 1 1
C C14 -0.0096(3) 0.4266(2) 0.12322(8) 0.0570(4) Uani d . 1 1
H H14 0.0122 0.4805 0.1621 0.068 Uiso calc R 1 1
C C15 -0.2136(3) 0.45069(18) 0.08343(8) 0.0575(4) Uani d . 1 1
H H15 -0.3320 0.5195 0.0958 0.069 Uiso calc R 1 1
C C16 -0.2427(3) 0.37304(17) 0.02537(8) 0.0518(4) Uani d . 1 1
H H16 -0.3817 0.3906 -0.0011 0.062 Uiso calc R 1 1
C C21 0.0725(3) 0.04988(16) -0.14850(7) 0.0448(4) Uani d . 1 1
C C22 -0.1128(3) 0.0553(2) -0.19618(8) 0.0642(5) Uani d . 1 1
H H22 -0.2443 0.1196 -0.1900 0.077 Uiso calc R 1 1
N N23 -0.1115(3) -0.0280(2) -0.25101(7) 0.0728(5) Uani d . 1 1
C C24 0.0789(3) -0.1161(2) -0.25990(8) 0.0607(5) Uani d . 1 1
H H24 0.0812 -0.1743 -0.2978 0.073 Uiso calc R 1 1
C C25 0.2730(3) -0.1262(2) -0.21610(9) 0.0619(5) Uani d . 1 1
H H25 0.4052 -0.1885 -0.2244 0.074 Uiso calc R 1 1
C C26 0.2687(3) -0.04226(18) -0.15959(8) 0.0562(4) Uani d . 1 1
H H26 0.3981 -0.0478 -0.1289 0.067 Uiso calc R 1 1

loop_
_atom_site_aniso_label
_atom_site_aniso_U_11
_atom_site_aniso_U_22
_atom_site_aniso_U_33
_atom_site_aniso_U_12
_atom_site_aniso_U_13
_atom_site_aniso_U_23
F12 0.0575(6) 0.0760(7) 0.0613(6) 0.0182(5) -0.0111(5) -0.0005(5)
O1 0.0467(7) 0.0713(8) 0.0617(7) 0.0041(5) -0.0136(5) -0.0125(6)
C1 0.0480(9) 0.0390(8) 0.0512(9) -0.0016(6) -0.0065(7) 0.0014(6)
N1 0.0441(8) 0.0541(8) 0.0519(8) 0.0023(6) -0.0090(6) -0.0082(6)
C11 0.0441(8) 0.0380(7) 0.0456(8) -0.0045(6) -0.0050(6) 0.0037(6)
C12 0.0436(8) 0.0482(8) 0.0498(9) 0.0002(6) -0.0001(7) 0.0073(7)
C13 0.0522(9) 0.0662(10) 0.0452(9) -0.0059(8) -0.0091(7) 0.0057(8)
C14 0.0628(11) 0.0610(10) 0.0469(9) -0.0079(8) -0.0016(8) -0.0062(7)
C15 0.0586(10) 0.0544(10) 0.0590(10) 0.0028(8) -0.0020(8) -0.0076(8)
C16 0.0484(9) 0.0502(9) 0.0561(10) 0.0010(7) -0.0097(7) -0.0016(7)
C21 0.0470(8) 0.0441(8) 0.0431(8) -0.0042(6) -0.0028(6) 0.0018(6)
C22 0.0587(10) 0.0826(13) 0.0507(10) 0.0164(9) -0.0084(8) -0.0032(9)
N23 0.0631(10) 0.1060(13) 0.0482(8) 0.0059(9) -0.0103(7) -0.0074(8)
C24 0.0638(11) 0.0699(11) 0.0488(10) -0.0117(9) 0.0060(8) -0.0079(8)
C25 0.0597(11) 0.0662(11) 0.0597(11) 0.0073(8) 0.0006(9) -0.0098(8)
C26 0.0503(10) 0.0621(10) 0.0553(10) 0.0054(8) -0.0105(8) -0.0054(8)

loop_
_atom_type_symbol
_atom_type_description
_atom_type_scat_dispersion_real
_atom_type_scat_dispersion_imag
_atom_type_scat_source
C C 0.0033 0.0016 'International Tables Vol C Tables 4.2.6.8 and 6.1.1.4'
H H 0.0000 0.0000 'International Tables Vol C Tables 4.2.6.8 and 6.1.1.4'
N N 0.0061 0.0033 'International Tables Vol C Tables 4.2.6.8 and 6.1.1.4'
O O 0.0106 0.0060 'International Tables Vol C Tables 4.2.6.8 and 6.1.1.4'
F F 0.0171 0.0103 'International Tables Vol C Tables 4.2.6.8 and 6.1.1.4'

loop_
_geom_angle_atom_site_label_1
_geom_angle_atom_site_label_2
_geom_angle_atom_site_label_3
_geom_angle
O1 C1 N1 123.05(14)
O1 C1 C11 120.40(14)
N1 C1 C11 116.53(13)
C1 N1 C21 127.35(14)
C1 N1 H1 115.6(12)
C21 N1 H1 116.7(12)
C12 C11 C16 115.91(14)
C12 C11 C1 127.23(14)
C16 C11 C1 116.85(13)
F12 C12 C13 117.17(13)
F12 C12 C11 119.51(13)
C13 C12 C11 123.31(15)
C14 C13 C12 119.01(15)
C14 C13 H13 120.5
C12 C13 H13 120.5
C13 C14 C15 119.72(15)
C13 C14 H14 120.1
C15 C14 H14 120.1
C14 C15 C16 119.96(16)
C14 C15 H15 120.0
C16 C15 H15 120.0
C15 C16 C11 122.05(15)
C15 C16 H16 119.0
C11 C16 H16 119.0
C26 C21 C22 117.57(14)
C26 C21 N1 118.07(13)
C22 C21 N1 124.36(14)
N23 C22 C21 122.98(16)
N23 C22 H22 118.5
C21 C22 H22 118.5
C24 N23 C22 117.86(15)
N23 C24 C25 123.21(16)
N23 C24 H24 118.4
C25 C24 H24 118.4
C24 C25 C26 118.57(16)
C24 C25 H25 120.7
C26 C25 H25 120.7
C21 C26 C25 119.78(15)
C21 C26 H26 120.1
C25 C26 H26 120.1

loop_
_geom_bond_atom_site_label_1
_geom_bond_atom_site_label_2
_geom_bond_distance
F12 C12 1.3634(17)
O1 C1 1.2207(17)
C1 N1 1.356(2)
C1 C11 1.5035(19)
N1 C21 1.4109(19)
N1 H1 0.850(17)
C11 C12 1.3787(19)
C11 C16 1.387(2)
C12 C13 1.373(2)
C13 C14 1.373(2)
C13 H13 0.9300
C14 C15 1.374(2)
C14 H14 0.9300
C15 C16 1.375(2)
C15 H15 0.9300
C16 H16 0.9300
C21 C26 1.373(2)
C21 C22 1.382(2)
C22 N23 1.340(2)
C22 H22 0.9300
N23 C24 1.319(2)
C24 C25 1.367(2)
C24 H24 0.9300
C25 C26 1.373(2)
C25 H25 0.9300
C26 H26 0.9300

loop_
_geom_hbond_atom_site_label_D
_geom_hbond_atom_site_label_H
_geom_hbond_atom_site_label_A
_geom_hbond_distance_DH
_geom_hbond_distance_HA
_geom_hbond_distance_DA
_geom_hbond_angle_DHA
_geom_hbond_publ_flag
N1 H1 F12 0.850(17) 2.074(17) 2.7315(16) 133.7(15) yes
C16 H16 O1 0.93 2.46 2.7777(19) 100 yes
C22 H22 O1 0.93 2.30 2.867(2) 119 yes

loop_
_geom_torsion_atom_site_label_1
_geom_torsion_atom_site_label_2
_geom_torsion_atom_site_label_3
_geom_torsion_atom_site_label_4
_geom_torsion
O1 C1 N1 C21 -6.1(2)
C11 C1 N1 C21 175.78(12)
O1 C1 C11 C12 162.20(15)
N1 C1 C11 C12 -19.6(2)
O1 C1 C11 C16 -18.3(2)
N1 C1 C11 C16 159.90(13)
C16 C11 C12 F12 177.76(13)
C1 C11 C12 F12 -2.7(2)
C16 C11 C12 C13 -1.7(2)
C1 C11 C12 C13 177.81(14)
F12 C12 C13 C14 -178.93(14)
C11 C12 C13 C14 0.5(2)
C12 C13 C14 C15 1.0(2)
C13 C14 C15 C16 -1.3(3)
C14 C15 C16 C11 0.1(3)
C12 C11 C16 C15 1.4(2)
C1 C11 C16 C15 -178.19(13)
C1 N1 C21 C26 -160.11(15)
C1 N1 C21 C22 20.2(2)
C26 C21 C22 N23 2.0(3)
N1 C21 C22 N23 -178.34(16)
C21 C22 N23 C24 -1.5(3)
C22 N23 C24 C25 0.0(3)
N23 C24 C25 C26 1.0(3)
C22 C21 C26 C25 -0.9(2)
N1 C21 C26 C25 179.36(14)
C24 C25 C26 C21 -0.5(3)

loop_
_cod_related_entry_id
_cod_related_entry_database
_cod_related_entry_code
1 ChemSpider 589699
